data_4025013
loop_
_publ_author_name
'Jarugu Narasimha Moorthy'
'Palani Natarajan'
'Paloth Venugopalan'

_publ_contact_author_address
;Departmet of chemistry
Indian Institute of Technology - Kanpur
Kanpur - 208 016
INDIA
;
_publ_contact_author_email moorthy@iitk.ac.in
_publ_contact_author_fax +915122597436
_publ_contact_author_name 'Prof. J. N. Moorthy'
_publ_contact_author_phone +915122597498
_publ_section_title
;
Abundant Lattice Inclusion Phenomenon with Sterically Hindered and
Inherently Shape-Selective Tetraarylpyrenes
;
_journal_name_full 'Journal of Organic Chemistry'
_journal_page_first 8566
_journal_page_last 8577
_journal_paper_doi 10.1021/jo901465f
_journal_volume 74
_journal_year 2009
_chemical_formula_moiety 'C26 H25 O2'
_chemical_formula_sum 'C26 H25 O2'
_chemical_formula_weight 369.46
_chemical_name_common tetra(2,6-dimethyl-4-methoxyphenyl)pyrene
_chemical_name_systematic
;
 tetra(2,6-dimethyl-4-methoxyphenyl)pyrene
;
_space_group_IT_number 14
_symmetry_cell_setting monoclinic
_symmetry_Int_Tables_number 14
_symmetry_space_group_name_Hall '-P 2ybc'
_symmetry_space_group_name_H-M 'P 1 21/c 1'
_atom_sites_solution_hydrogens geom
_atom_sites_solution_primary direct
_atom_sites_solution_secondary difmap
_audit_creation_method SHELXL-97
_cell_angle_alpha 90.00
_cell_angle_beta 100.8480(10)
_cell_angle_gamma 90.00
_cell_formula_units_Z 8
_cell_length_a 20.1544(14)
_cell_length_b 15.6127(11)
_cell_length_c 13.6631(10)
_cell_measurement_reflns_used 3140
_cell_measurement_temperature 100(2)
_cell_measurement_theta_max 24.44
_cell_measurement_theta_min 2.44
_cell_volume 4222.5(5)
_computing_cell_refinement 'Bruker SAINT'
_computing_data_collection 'Bruker APEX'
_computing_data_reduction 'Bruker SAINT'
_computing_molecular_graphics 'SHELXL 5.1, XP (Sheldrick, 1994)'
_computing_publication_material SHELXS-97
_computing_structure_refinement 'SHELXL-97 (Sheldrick, 2008)'
_computing_structure_solution 'SHELXS-97 (Sheldrick, 2008)'
_diffrn_ambient_temperature 100(2)
_diffrn_measured_fraction_theta_full 0.985
_diffrn_measured_fraction_theta_max 0.985
_diffrn_measurement_device_type 'Bruker SMART APEX'
_diffrn_measurement_method 'phi and omega scans'
_diffrn_radiation_monochromator graphite
_diffrn_radiation_source 'fine-focus sealed tube'
_diffrn_radiation_type MoK\a
_diffrn_radiation_wavelength 0.71073
_diffrn_reflns_av_R_equivalents 0.0651
_diffrn_reflns_av_sigmaI/netI 0.0737
_diffrn_reflns_limit_h_max 23
_diffrn_reflns_limit_h_min -23
_diffrn_reflns_limit_k_max 18
_diffrn_reflns_limit_k_min -12
_diffrn_reflns_limit_l_max 16
_diffrn_reflns_limit_l_min -16
_diffrn_reflns_number 21484
_diffrn_reflns_theta_full 25.00
_diffrn_reflns_theta_max 25.00
_diffrn_reflns_theta_min 2.00
_exptl_absorpt_coefficient_mu 0.072
_exptl_absorpt_correction_type none
_exptl_crystal_colour 'color less'
_exptl_crystal_density_diffrn 1.162
_exptl_crystal_density_method 'not measured'
_exptl_crystal_description needles
_exptl_crystal_F_000 1576
_exptl_crystal_size_max 0.2
_exptl_crystal_size_mid 0.1
_exptl_crystal_size_min 0.1
_refine_diff_density_max 0.689
_refine_diff_density_min -0.304
_refine_diff_density_rms 0.058
_refine_ls_extinction_method none
_refine_ls_goodness_of_fit_ref 1.053
_refine_ls_hydrogen_treatment constr
_refine_ls_matrix_type full
_refine_ls_number_parameters 638
_refine_ls_number_reflns 7337
_refine_ls_number_restraints 6
_refine_ls_restrained_S_all 1.055
_refine_ls_R_factor_all 0.1011
_refine_ls_R_factor_gt 0.0672
_refine_ls_shift/su_max 0.000
_refine_ls_shift/su_mean 0.000
_refine_ls_structure_factor_coef Fsqd
_refine_ls_weighting_details 'calc w=1/[\s^2^(Fo^2^)+(0.0918P)^2^+0.0000P] where P=(Fo^2^+2Fc^2^)/3'
_refine_ls_weighting_scheme calc
_refine_ls_wR_factor_gt 0.1666
_refine_ls_wR_factor_ref 0.1838
_reflns_number_gt 4742
_reflns_number_total 7337
_reflns_threshold_expression >2sigma(I)
_cod_data_source_file jo901465f_si_001_33.cif
_cod_data_source_block H2P211c
_cod_depositor_comments
;
The following automatic conversions were performed:
'_symmetry_cell_setting' value 'Monoclinic' changed to 'monoclinic'
according to '/home/saulius/struct/CIF-dictionaries/cif_core.dic'
dictionary named 'cif_core.dic' version 2.4.1 from 2010-06-29.

Automatic conversion script
Id: cif_fix_enum 1527 2010-12-29 10:47:43Z saulius 
;
_cod_original_sg_symbol_H-M 'P 21/c'
_cod_database_code 4025013

loop_
_symmetry_equiv_pos_as_xyz
'x, y, z'
'-x, y+1/2, -z+1/2'
'-x, -y, -z'
'x, -y-1/2, z-1/2'

loop_
_atom_site_label
_atom_site_type_symbol
_atom_site_fract_x
_atom_site_fract_y
_atom_site_fract_z
_atom_site_U_iso_or_equiv
_atom_site_adp_type
_atom_site_occupancy
_atom_site_symmetry_multiplicity
_atom_site_calc_flag
_atom_site_refinement_flags
_atom_site_disorder_assembly
_atom_site_disorder_group
O1 O 0.23424(10) -0.36688(13) 0.83571(15) 0.0446(6) Uani 1 1 d . . .
O2 O 0.17458(9) 0.42630(12) 0.81017(14) 0.0341(5) Uani 1 1 d . . .
C1 C 0.11676(12) -0.06055(17) 0.66509(18) 0.0233(6) Uani 1 1 d . . .
C2 C 0.13423(12) 0.02057(17) 0.70264(19) 0.0248(6) Uani 1 1 d . . .
H2A H 0.1702 0.0258 0.7583 0.030 Uiso 1 1 calc R . .
C3 C 0.10138(12) 0.09485(17) 0.66241(18) 0.0226(6) Uani 1 1 d . . .
C4 C 0.04703(12) 0.08707(17) 0.58060(18) 0.0232(6) Uani 1 1 d . . .
C5 C -0.02759(12) -0.00416(16) 0.45874(18) 0.0209(6) Uani 1 1 d . . .
C6 C -0.06314(12) 0.06947(16) 0.41697(18) 0.0224(6) Uani 1 1 d . . .
C7 C -0.04219(12) 0.15138(17) 0.45906(19) 0.0244(6) Uani 1 1 d . . .
H7A H -0.0658 0.2012 0.4319 0.029 Uiso 1 1 calc R . .
C8 C 0.01014(12) 0.15979(17) 0.53623(19) 0.0244(6) Uani 1 1 d . . .
H8A H 0.0227 0.2153 0.5616 0.029 Uiso 1 1 calc R . .
C9 C 0.15182(12) -0.13853(17) 0.71257(18) 0.0241(6) Uani 1 1 d . . .
C10 C 0.20804(12) -0.17163(17) 0.67935(18) 0.0268(6) Uani 1 1 d . . .
C11 C 0.23709(13) -0.24768(18) 0.7206(2) 0.0319(7) Uani 1 1 d . . .
H11A H 0.2757 -0.2701 0.6989 0.038 Uiso 1 1 calc R . .
C12 C 0.21029(14) -0.29076(18) 0.7925(2) 0.0317(7) Uani 1 1 d . . .
C13 C 0.15486(13) -0.25690(18) 0.8263(2) 0.0316(7) Uani 1 1 d . . .
H13A H 0.1368 -0.2862 0.8764 0.038 Uiso 1 1 calc R . .
C14 C 0.12581(12) -0.18106(17) 0.78775(19) 0.0266(6) Uani 1 1 d . . .
C15 C 0.06650(13) -0.14442(18) 0.8259(2) 0.0320(7) Uani 1 1 d . . .
H15A H 0.0572 -0.1796 0.8812 0.048 Uiso 1 1 calc R . .
H15B H 0.0267 -0.1441 0.7721 0.048 Uiso 1 1 calc R . .
H15C H 0.0769 -0.0857 0.8492 0.048 Uiso 1 1 calc R . .
C16 C 0.23618(14) -0.1274(2) 0.5987(2) 0.0352(7) Uani 1 1 d . . .
H16A H 0.2040 -0.1322 0.5356 0.053 Uiso 1 1 calc R . .
H16B H 0.2790 -0.1542 0.5921 0.053 Uiso 1 1 calc R . .
H16C H 0.2439 -0.0668 0.6159 0.053 Uiso 1 1 calc R . .
C17 C 0.28593(17) -0.4098(2) 0.7965(3) 0.0517(9) Uani 1 1 d . . .
H17A H 0.2712 -0.4181 0.7246 0.077 Uiso 1 1 calc R . .
H17B H 0.2950 -0.4656 0.8291 0.077 Uiso 1 1 calc R . .
H17C H 0.3272 -0.3752 0.8089 0.077 Uiso 1 1 calc R . .
C18 C 0.12197(12) 0.18076(17) 0.70568(18) 0.0233(6) Uani 1 1 d . . .
C19 C 0.17442(12) 0.22726(18) 0.67457(19) 0.0270(6) Uani 1 1 d . . .
C20 C 0.19012(13) 0.30832(17) 0.71202(19) 0.0280(6) Uani 1 1 d . . .
H20A H 0.2254 0.3396 0.6909 0.034 Uiso 1 1 calc R . .
C21 C 0.15533(13) 0.34505(17) 0.78005(18) 0.0258(6) Uani 1 1 d . . .
C22 C 0.10534(12) 0.29905(17) 0.81301(19) 0.0261(6) Uani 1 1 d . . .
H22A H 0.0826 0.3231 0.8614 0.031 Uiso 1 1 calc R . .
C23 C 0.08797(12) 0.21680(17) 0.77512(18) 0.0237(6) Uani 1 1 d . . .
C24 C 0.03204(13) 0.16836(18) 0.8111(2) 0.0298(6) Uani 1 1 d . . .
H24A H -0.0071 0.1636 0.7567 0.045 Uiso 1 1 calc R . .
H24B H 0.0190 0.1992 0.8670 0.045 Uiso 1 1 calc R . .
H24C H 0.0480 0.1110 0.8330 0.045 Uiso 1 1 calc R . .
C25 C 0.21282(15) 0.1883(2) 0.6008(2) 0.0420(8) Uani 1 1 d . . .
H25A H 0.2497 0.2267 0.5918 0.063 Uiso 1 1 calc R . .
H25B H 0.1822 0.1800 0.5368 0.063 Uiso 1 1 calc R . .
H25C H 0.2316 0.1329 0.6260 0.063 Uiso 1 1 calc R . .
C26 C 0.13539(6) 0.46937(9) 0.87213(10) 0.0378(7) Uani 1 1 d . . .
H26A H 0.0878 0.4698 0.8392 0.057 Uiso 1 1 calc R . .
H26B H 0.1515 0.5284 0.8836 0.057 Uiso 1 1 calc R . .
H26C H 0.1400 0.4394 0.9361 0.057 Uiso 1 1 calc R . .
O3 O 0.09533(6) 0.45971(9) 0.54588(10) 0.0404(5) Uani 1 1 d R A 1
O4 O 0.39652(6) 0.44073(9) -0.12374(10) 0.0403(8) Uani 0.669(3) 1 d PR A 1
C27 C 0.34497(6) 0.49237(9) 0.42136(10) 0.032(3) Uani 0.669(3) 1 d PR A 1
C28 C 0.35009(6) 0.48122(9) 0.32379(10) 0.0289(10) Uani 0.669(3) 1 d PR A 1
H28A H 0.3097 0.4731 0.2761 0.035 Uiso 0.669(3) 1 calc PR A 1
C29 C 0.41110(19) 0.4811(3) 0.2907(3) 0.0297(10) Uani 0.669(3) 1 d P A 1
C30 C 0.4717(2) 0.4899(4) 0.3603(3) 0.0275(10) Uani 0.669(3) 1 d P A 1
C31 C 0.46939(13) 0.50076(19) 0.46443(19) 0.0302(7) Uani 1 1 d . . 1
C32 C 0.40573(13) 0.49432(17) 0.49443(19) 0.0267(6) Uani 1 1 d . A 1
C33 C 0.4061(5) 0.4996(4) 0.5993(7) 0.0299(18) Uani 0.669(3) 1 d P . 1
H33A H 0.3641 0.4974 0.6212 0.036 Uiso 0.669(3) 1 calc PR A 1
C34 C 0.5370(2) 0.4925(3) 0.3320(3) 0.0316(11) Uani 0.669(3) 1 d P . 1
H34A H 0.5399 0.4886 0.2635 0.038 Uiso 0.669(3) 1 calc PR A 1
C35 C 0.27843(13) 0.4900(2) 0.45313(19) 0.0340(7) Uani 1 1 d . A 1
C36 C 0.24906(13) 0.56162(19) 0.4880(2) 0.0323(7) Uani 1 1 d . A 1
C37 C 0.18753(13) 0.55328(19) 0.52017(19) 0.0323(7) Uani 1 1 d . A 1
H37A H 0.1676 0.6018 0.5451 0.039 Uiso 1 1 calc R A 1
C38 C 0.15565(12) 0.47454(19) 0.51578(19) 0.0291(7) Uani 1 1 d . A 1
C39 C 0.18450(13) 0.4039(2) 0.4794(2) 0.0331(7) Uani 1 1 d . A 1
H39A H 0.1617 0.3504 0.4752 0.040 Uiso 1 1 calc R A 1
C40 C 0.24577(13) 0.4097(2) 0.4490(2) 0.0358(7) Uani 1 1 d . A 1
C41 C 0.27642(16) 0.3308(2) 0.4113(2) 0.0530(9) Uani 1 1 d . A 1
H41A H 0.2459 0.2820 0.4118 0.079 Uiso 1 1 calc R A 1
H41B H 0.3199 0.3183 0.4545 0.079 Uiso 1 1 calc R A 1
H41C H 0.2833 0.3409 0.3431 0.079 Uiso 1 1 calc R A 1
C42 C 0.28268(15) 0.6483(2) 0.4917(2) 0.0465(8) Uani 1 1 d . A 1
H42A H 0.2511 0.6925 0.5053 0.070 Uiso 1 1 calc R A 1
H42B H 0.2958 0.6601 0.4275 0.070 Uiso 1 1 calc R A 1
H42C H 0.3229 0.6487 0.5446 0.070 Uiso 1 1 calc R A 1
C43 C 0.06988(15) 0.5252(2) 0.5987(2) 0.0459(8) Uani 1 1 d . A 1
H43A H 0.1042 0.5417 0.6563 0.069 Uiso 1 1 calc R A 1
H43B H 0.0295 0.5047 0.6217 0.069 Uiso 1 1 calc R A 1
H43C H 0.0581 0.5748 0.5551 0.069 Uiso 1 1 calc R A 1
C44 C 0.4106(2) 0.4693(4) 0.1823(4) 0.0294(12) Uani 0.669(3) 1 d P A 1
C45 C 0.4163(10) 0.5370(8) 0.1207(9) 0.026(3) Uani 0.669(3) 1 d P A 1
C46 C 0.4123(2) 0.5259(3) 0.0185(3) 0.0351(11) Uani 0.669(3) 1 d P A 1
H46A H 0.4171 0.5736 -0.0228 0.042 Uiso 0.669(3) 1 calc PR A 1
C47 C 0.40154(19) 0.4459(3) -0.0217(3) 0.0305(10) Uani 0.669(3) 1 d P A 1
C48 C 0.39633(19) 0.3764(3) 0.0382(3) 0.0318(10) Uani 0.669(3) 1 d P A 1
H48A H 0.3893 0.3208 0.0099 0.038 Uiso 0.669(3) 1 calc PR A 1
C49 C 0.40132(19) 0.3876(3) 0.1405(3) 0.0314(10) Uani 0.669(3) 1 d P A 1
C50 C 0.3963(2) 0.3091(3) 0.2033(3) 0.0411(12) Uani 0.669(3) 1 d P A 1
H50A H 0.3991 0.2576 0.1633 0.062 Uiso 0.669(3) 1 calc PR A 1
H50B H 0.3531 0.3097 0.2263 0.062 Uiso 0.669(3) 1 calc PR A 1
H50C H 0.4335 0.3091 0.2609 0.062 Uiso 0.669(3) 1 calc PR A 1
C51 C 0.4277(3) 0.6278(4) 0.1620(5) 0.0399(14) Uani 0.669(3) 1 d P A 1
H51A H 0.4260 0.6683 0.1068 0.060 Uiso 0.669(3) 1 calc PR A 1
H51B H 0.4720 0.6312 0.2061 0.060 Uiso 0.669(3) 1 calc PR A 1
H51C H 0.3923 0.6422 0.1997 0.060 Uiso 0.669(3) 1 calc PR A 1
C52 C 0.3721(3) 0.3629(3) -0.1695(3) 0.0480(13) Uani 0.669(3) 1 d P A 1
H52A H 0.4041 0.3168 -0.1460 0.072 Uiso 0.669(3) 1 calc PR A 1
H52B H 0.3669 0.3685 -0.2420 0.072 Uiso 0.669(3) 1 calc PR A 1
H52C H 0.3282 0.3495 -0.1523 0.072 Uiso 0.669(3) 1 calc PR A 1
O4A O 0.4424(4) 0.7097(6) -0.0709(7) 0.094(3) Uani 0.331(3) 1 d PD . 2
C27A C 0.3491(7) 0.5084(14) 0.4279(10) 0.072(7) Uani 0.331(3) 1 d P . 2
C28A C 0.3519(4) 0.5537(6) 0.3350(6) 0.029(2) Uani 0.331(3) 1 d P . 2
H281 H 0.3112 0.5713 0.2929 0.035 Uiso 0.331(3) 1 calc PR A 2
C29A C 0.4142(4) 0.5712(6) 0.3077(6) 0.030(2) Uani 0.331(3) 1 d P . 2
C30A C 0.4735(4) 0.5496(7) 0.3746(6) 0.031(2) Uani 0.331(3) 1 d P . 2
C33A C 0.5961(10) 0.5396(9) 0.4099(14) 0.038(4) Uani 0.331(3) 1 d P . 2
H33B H 0.6351 0.5568 0.3839 0.045 Uiso 0.331(3) 1 d PR A 2
C34A C 0.5392(4) 0.5638(8) 0.3491(7) 0.038(2) Uani 0.331(3) 1 d P . 2
H34B H 0.5420 0.5910 0.2878 0.046 Uiso 0.331(3) 1 calc PR A 2
C44A C 0.4175(5) 0.6119(6) 0.2098(9) 0.038(3) Uani 0.331(3) 1 d PD . 2
C45A C 0.4303(4) 0.6988(6) 0.2026(7) 0.048(3) Uani 0.331(3) 1 d PD . 2
C46A C 0.4380(4) 0.7347(6) 0.1112(6) 0.050(3) Uani 0.331(3) 1 d PD . 2
H461 H 0.4451 0.7943 0.1041 0.060 Uiso 0.331(3) 1 calc PR A 2
C47A C 0.4347(5) 0.6789(7) 0.0320(7) 0.046(3) Uani 0.331(3) 1 d PD . 2
C48A C 0.4225(6) 0.5967(11) 0.0326(9) 0.072(4) Uani 0.331(3) 1 d P . 2
H481 H 0.4195 0.5614 -0.0246 0.087 Uiso 0.331(3) 1 calc PR A 2
C49A C 0.415(2) 0.5673(17) 0.1209(15) 0.035(7) Uani 0.331(3) 1 d PD . 2
C50A C 0.4358(6) 0.7528(7) 0.2964(10) 0.140(10) Uani 0.331(3) 1 d PD . 2
H501 H 0.4295 0.7247 0.3564 0.211 Uiso 0.331(3) 1 d PR A 2
H502 H 0.4821 0.7701 0.3028 0.211 Uiso 0.331(3) 1 d PR A 2
H503 H 0.4072 0.8024 0.2851 0.211 Uiso 0.331(3) 1 d PR A 2
C51A C 0.3979(9) 0.4701(13) 0.1255(12) 0.079(5) Uani 0.331(3) 1 d P . 2
H511 H 0.4381 0.4390 0.1590 0.119 Uiso 0.331(3) 1 calc PR A 2
H512 H 0.3839 0.4479 0.0576 0.119 Uiso 0.331(3) 1 calc PR A 2
H513 H 0.3612 0.4623 0.1626 0.119 Uiso 0.331(3) 1 calc PR A 2
C52A C 0.4618(7) 0.7925(5) -0.0671(8) 0.072(4) Uani 0.331(3) 1 d PD . 2
H52D H 0.4355 0.8235 -0.1238 0.109 Uiso 0.331(3) 1 calc PR A 2
H52E H 0.5099 0.7959 -0.0699 0.109 Uiso 0.331(3) 1 calc PR A 2
H52F H 0.4540 0.8181 -0.0048 0.109 Uiso 0.331(3) 1 calc PR A 2

loop_
_atom_site_aniso_label
_atom_site_aniso_U_11
_atom_site_aniso_U_22
_atom_site_aniso_U_33
_atom_site_aniso_U_23
_atom_site_aniso_U_13
_atom_site_aniso_U_12
O1 0.0490(13) 0.0388(13) 0.0429(13) 0.0135(10) 0.0006(10) 0.0118(10)
O2 0.0412(11) 0.0281(11) 0.0341(11) -0.0072(9) 0.0099(9) -0.0076(9)
C1 0.0166(13) 0.0321(16) 0.0207(13) 0.0018(12) 0.0023(10) 0.0005(11)
C2 0.0182(13) 0.0343(17) 0.0203(14) -0.0004(12) -0.0008(10) -0.0023(11)
C3 0.0169(13) 0.0311(16) 0.0201(13) -0.0010(11) 0.0042(10) -0.0012(11)
C4 0.0191(13) 0.0340(16) 0.0166(13) -0.0001(11) 0.0038(10) -0.0001(11)
C5 0.0196(13) 0.0258(14) 0.0175(13) -0.0006(11) 0.0038(10) -0.0016(11)
C6 0.0190(13) 0.0279(15) 0.0205(13) -0.0003(11) 0.0043(10) -0.0011(11)
C7 0.0219(13) 0.0270(15) 0.0244(14) 0.0009(12) 0.0040(11) 0.0029(11)
C8 0.0224(13) 0.0252(15) 0.0255(14) -0.0020(12) 0.0043(11) -0.0010(11)
C9 0.0199(13) 0.0296(16) 0.0198(14) -0.0024(11) -0.0043(10) -0.0039(11)
C10 0.0223(14) 0.0365(17) 0.0191(14) 0.0003(12) -0.0023(11) 0.0008(12)
C11 0.0259(15) 0.0404(18) 0.0274(15) 0.0003(13) -0.0001(12) 0.0075(13)
C12 0.0310(15) 0.0329(17) 0.0267(15) 0.0050(13) -0.0057(12) 0.0011(13)
C13 0.0306(15) 0.0369(18) 0.0256(15) 0.0063(13) 0.0008(12) -0.0046(13)
C14 0.0206(14) 0.0332(16) 0.0232(14) 0.0002(12) -0.0028(11) -0.0043(12)
C15 0.0276(15) 0.0406(18) 0.0275(15) 0.0021(13) 0.0043(12) -0.0035(13)
C16 0.0304(15) 0.0467(19) 0.0295(16) 0.0086(14) 0.0081(12) 0.0087(13)
C17 0.045(2) 0.051(2) 0.055(2) 0.0121(17) -0.0009(16) 0.0200(17)
C18 0.0178(13) 0.0292(16) 0.0201(13) -0.0002(11) -0.0038(10) 0.0001(11)
C19 0.0228(14) 0.0350(17) 0.0214(14) -0.0057(12) -0.0002(11) -0.0037(12)
C20 0.0237(14) 0.0340(16) 0.0254(14) -0.0016(12) 0.0017(11) -0.0087(12)
C21 0.0248(14) 0.0276(16) 0.0218(14) -0.0010(12) -0.0036(11) -0.0042(12)
C22 0.0246(14) 0.0310(16) 0.0224(14) -0.0033(12) 0.0036(11) 0.0031(12)
C23 0.0193(13) 0.0286(16) 0.0210(14) 0.0046(11) -0.0021(10) 0.0008(11)
C24 0.0282(15) 0.0318(16) 0.0303(15) -0.0012(13) 0.0078(12) -0.0005(12)
C25 0.0362(17) 0.051(2) 0.0426(18) -0.0156(16) 0.0171(14) -0.0173(15)
C26 0.0539(19) 0.0300(17) 0.0317(17) -0.0024(13) 0.0141(14) -0.0007(14)
O3 0.0238(10) 0.0550(14) 0.0448(12) -0.0018(10) 0.0127(9) 0.0031(9)
O4 0.0408(18) 0.059(2) 0.0194(16) 0.0024(14) 0.0004(13) -0.0055(15)
C27 0.011(4) 0.058(4) 0.024(5) 0.004(3) -0.005(3) 0.004(3)
C28 0.018(2) 0.046(3) 0.020(2) 0.000(2) -0.0024(16) -0.0009(19)
C29 0.022(2) 0.043(3) 0.023(2) 0.0023(19) 0.0026(17) 0.0013(18)
C30 0.022(2) 0.039(3) 0.021(2) -0.001(2) 0.0042(17) -0.001(2)
C31 0.0190(14) 0.0487(18) 0.0224(14) 0.0043(13) 0.0022(11) 0.0000(12)
C32 0.0213(14) 0.0345(17) 0.0240(15) 0.0003(12) 0.0032(12) 0.0009(12)
C33 0.024(3) 0.037(4) 0.030(3) 0.009(4) 0.009(2) 0.005(4)
C34 0.023(2) 0.051(3) 0.022(2) 0.000(2) 0.0065(18) 0.002(2)
C35 0.0167(14) 0.068(2) 0.0156(14) 0.0001(14) -0.0007(11) 0.0040(14)
C36 0.0232(15) 0.050(2) 0.0221(15) 0.0042(13) -0.0007(11) -0.0025(13)
C37 0.0228(14) 0.0477(19) 0.0246(15) 0.0005(13) -0.0001(11) 0.0100(13)
C38 0.0158(13) 0.0458(18) 0.0249(15) 0.0031(13) 0.0020(11) 0.0013(12)
C39 0.0213(14) 0.0488(19) 0.0264(15) -0.0047(14) -0.0021(11) -0.0013(13)
C40 0.0218(14) 0.063(2) 0.0207(15) -0.0093(14) -0.0020(11) 0.0053(14)
C41 0.0356(18) 0.076(3) 0.044(2) -0.0218(18) 0.0004(15) 0.0133(17)
C42 0.0353(17) 0.060(2) 0.0421(19) 0.0102(16) 0.0029(14) -0.0016(16)
C43 0.0343(17) 0.063(2) 0.0451(19) 0.0020(17) 0.0187(15) 0.0142(16)
C44 0.015(2) 0.049(3) 0.023(3) -0.002(3) 0.001(2) 0.0022(19)
C45 0.025(3) 0.024(7) 0.027(4) 0.005(4) -0.002(2) -0.003(6)
C46 0.034(3) 0.043(3) 0.026(3) 0.008(2) 0.0001(19) -0.005(2)
C47 0.022(2) 0.047(3) 0.021(2) 0.001(2) 0.0009(16) -0.0026(19)
C48 0.023(2) 0.047(3) 0.025(2) -0.002(2) 0.0021(17) 0.0034(19)
C49 0.021(2) 0.047(3) 0.025(2) 0.000(2) 0.0033(17) 0.0036(19)
C50 0.048(3) 0.046(3) 0.029(2) 0.011(2) 0.008(2) 0.000(2)
C51 0.043(3) 0.038(4) 0.036(4) 0.007(3) 0.001(3) -0.008(3)
C52 0.057(3) 0.060(3) 0.026(2) -0.008(2) 0.004(2) -0.018(3)
O4A 0.066(6) 0.145(10) 0.074(6) -0.021(6) 0.018(5) -0.016(6)
C27A 0.037(11) 0.163(16) 0.023(11) -0.039(10) 0.023(8) -0.026(10)
C28A 0.020(4) 0.033(5) 0.030(5) 0.000(4) -0.003(3) 0.004(4)
C29A 0.027(5) 0.040(6) 0.022(4) 0.011(4) 0.005(3) 0.003(4)
C30A 0.024(5) 0.046(7) 0.022(5) -0.003(5) -0.002(3) -0.008(5)
C33A 0.022(6) 0.063(11) 0.030(8) 0.035(9) 0.011(5) 0.009(9)
C34A 0.030(5) 0.064(8) 0.024(5) 0.020(5) 0.011(4) -0.002(5)
C44A 0.015(5) 0.063(8) 0.036(7) 0.034(6) 0.004(4) 0.000(4)
C45A 0.018(5) 0.065(8) 0.063(7) 0.012(7) 0.008(5) 0.006(5)
C46A 0.020(5) 0.052(7) 0.076(8) 0.026(6) 0.003(5) 0.003(4)
C47A 0.035(6) 0.068(8) 0.034(6) 0.013(6) 0.003(4) 0.009(5)
C48A 0.065(8) 0.107(13) 0.047(8) 0.017(8) 0.016(6) 0.010(9)
C49A 0.034(7) 0.044(19) 0.027(9) 0.018(11) 0.006(6) 0.004(16)
C50A 0.076(10) 0.090(11) 0.29(3) 0.142(16) 0.115(14) 0.069(9)
C51A 0.104(13) 0.082(14) 0.052(10) -0.002(10) 0.013(10) 0.030(11)
C52A 0.168(13) 0.016(5) 0.037(6) 0.021(5) 0.028(7) 0.037(7)

loop_
_atom_type_symbol
_atom_type_description
_atom_type_scat_dispersion_real
_atom_type_scat_dispersion_imag
_atom_type_scat_source
C C 0.0033 0.0016 'International Tables Vol C Tables 4.2.6.8 and 6.1.1.4'
H H 0.0000 0.0000 'International Tables Vol C Tables 4.2.6.8 and 6.1.1.4'
O O 0.0106 0.0060 'International Tables Vol C Tables 4.2.6.8 and 6.1.1.4'

loop_
_geom_angle_atom_site_label_1
_geom_angle_atom_site_label_2
_geom_angle_atom_site_label_3
_geom_angle
_geom_angle_site_symmetry_1
_geom_angle_site_symmetry_3
_geom_angle_publ_flag
C12 O1 C17 117.9(2) . . ?
C21 O2 C26 117.22(18) . . ?
C2 C1 C6 119.2(2) . 3_556 ?
C2 C1 C9 121.2(2) . . ?
C6 C1 C9 119.6(2) 3_556 . ?
C1 C2 C3 123.0(2) . . ?
C2 C3 C4 118.6(2) . . ?
C2 C3 C18 121.0(2) . . ?
C4 C3 C18 120.4(2) . . ?
C3 C4 C5 119.5(2) . 3_556 ?
C3 C4 C8 122.1(2) . . ?
C5 C4 C8 118.5(2) 3_556 . ?
C6 C5 C4 120.1(2) . 3_556 ?
C6 C5 C5 120.2(3) . 3_556 ?
C4 C5 C5 119.7(3) 3_556 3_556 ?
C1 C6 C5 119.6(2) 3_556 . ?
C1 C6 C7 122.1(2) 3_556 . ?
C5 C6 C7 118.3(2) . . ?
C8 C7 C6 121.9(2) . . ?
C7 C8 C4 121.5(2) . . ?
C10 C9 C14 120.0(2) . . ?
C10 C9 C1 120.5(2) . . ?
C14 C9 C1 119.5(2) . . ?
C11 C10 C9 119.2(2) . . ?
C11 C10 C16 120.1(2) . . ?
C9 C10 C16 120.7(2) . . ?
C12 C11 C10 120.7(3) . . ?
O1 C12 C11 125.0(3) . . ?
O1 C12 C13 115.2(2) . . ?
C11 C12 C13 119.8(3) . . ?
C14 C13 C12 120.6(3) . . ?
C13 C14 C9 119.7(2) . . ?
C13 C14 C15 120.1(2) . . ?
C9 C14 C15 120.3(2) . . ?
C23 C18 C19 119.4(2) . . ?
C23 C18 C3 119.9(2) . . ?
C19 C18 C3 120.7(2) . . ?
C20 C19 C18 119.5(2) . . ?
C20 C19 C25 120.4(2) . . ?
C18 C19 C25 120.1(2) . . ?
C19 C20 C21 121.2(2) . . ?
O2 C21 C22 124.6(2) . . ?
O2 C21 C20 115.7(2) . . ?
C22 C21 C20 119.7(2) . . ?
C21 C22 C23 120.2(2) . . ?
C18 C23 C22 120.1(2) . . ?
C18 C23 C24 120.8(2) . . ?
C22 C23 C24 119.1(2) . . ?
C38 O3 C43 117.5(2) . . ?
C47 O4 C52 116.8(3) . . ?
C28 C27 C32 118.18(12) . . ?
C28 C27 C35 121.30(11) . . ?
C32 C27 C35 119.94(17) . . ?
C27 C28 C29 123.50(17) . . ?
C28 C29 C30 119.3(3) . . ?
C28 C29 C44 118.9(3) . . ?
C30 C29 C44 121.7(4) . . ?
C29 C30 C34 122.8(4) . . ?
C29 C30 C31 119.6(3) . . ?
C34 C30 C31 117.5(3) . . ?
C31 C31 C32 121.1(3) 3_666 . ?
C31 C31 C30 119.2(3) 3_666 . ?
C32 C31 C30 118.3(3) . . ?
C31 C32 C27 120.1(2) . . ?
C31 C32 C33 116.7(5) . . ?
C27 C32 C33 122.9(4) . . ?
C34 C33 C32 123.1(7) 3_666 . ?
C33 C34 C30 121.2(5) 3_666 . ?
C36 C35 C40 120.1(2) . . ?
C36 C35 C27 123.1(3) . . ?
C40 C35 C27 116.7(2) . . ?
C35 C36 C37 119.5(3) . . ?
C35 C36 C42 121.0(3) . . ?
C37 C36 C42 119.5(3) . . ?
C38 C37 C36 120.1(3) . . ?
O3 C38 C39 115.4(2) . . ?
O3 C38 C37 124.5(2) . . ?
C39 C38 C37 120.1(2) . . ?
C40 C39 C38 121.2(3) . . ?
C39 C40 C35 118.9(3) . . ?
C39 C40 C41 119.7(3) . . ?
C35 C40 C41 121.3(3) . . ?
C45 C44 C49 118.3(7) . . ?
C45 C44 C29 122.0(7) . . ?
C49 C44 C29 119.7(5) . . ?
C44 C45 C46 121.6(10) . . ?
C44 C45 C51 120.9(9) . . ?
C46 C45 C51 117.5(10) . . ?
C47 C46 C45 119.5(7) . . ?
C46 C47 C48 120.4(4) . . ?
C46 C47 O4 115.9(4) . . ?
C48 C47 O4 123.7(4) . . ?
C47 C48 C49 119.9(4) . . ?
C48 C49 C44 120.3(4) . . ?
C48 C49 C50 117.9(4) . . ?
C44 C49 C50 121.8(4) . . ?
C52A O4A C47A 110.3(8) . . ?
C52A O4A C50A 73.0(7) . 4_575 ?
C47A O4A C50A 170.3(8) . 4_575 ?
C29A C28A C27A 120.5(8) . . ?
C30A C29A C28A 118.4(7) . . ?
C30A C29A C44A 120.7(7) . . ?
C28A C29A C44A 121.0(7) . . ?
C29A C30A C34A 120.8(8) . . ?
C33A C34A C30A 121.6(10) . . ?
C45A C44A C49A 113.8(17) . . ?
C45A C44A C29A 121.3(9) . . ?
C49A C44A C29A 124.6(16) . . ?
C44A C45A C46A 120.4(10) . . ?
C44A C45A C50A 117.9(9) . . ?
C46A C45A C50A 121.7(9) . . ?
C47A C46A C45A 116.6(9) . . ?
C48A C47A C46A 126.6(10) . . ?
C48A C47A O4A 111.7(9) . . ?
C46A C47A O4A 121.7(9) . . ?
C47A C48A C49A 113.6(16) . . ?
C48A C49A C44A 129(2) . . ?
C48A C49A C51A 115.9(14) . . ?
C44A C49A C51A 115(2) . . ?
C45A C50A O4A 164.4(9) . 4_576 ?
C45A C50A C52A 124.2(7) . 4_576 ?
O4A C50A C52A 40.8(3) 4_576 4_576 ?
O4A C52A C50A 66.2(7) . 4_575 ?

loop_
_geom_bond_atom_site_label_1
_geom_bond_atom_site_label_2
_geom_bond_distance
_geom_bond_site_symmetry_2
_geom_bond_publ_flag
O1 C12 1.373(3) . ?
O1 C17 1.425(4) . ?
O2 C21 1.367(3) . ?
O2 C26 1.430(2) . ?
C1 C2 1.387(4) . ?
C1 C6 1.410(3) 3_556 ?
C1 C9 1.493(4) . ?
C2 C3 1.396(4) . ?
C3 C4 1.415(3) . ?
C3 C18 1.493(4) . ?
C4 C5 1.428(4) 3_556 ?
C4 C8 1.428(4) . ?
C5 C6 1.416(4) . ?
C5 C4 1.428(4) 3_556 ?
C5 C5 1.433(5) 3_556 ?
C6 C1 1.410(3) 3_556 ?
C6 C7 1.433(4) . ?
C7 C8 1.350(3) . ?
C9 C10 1.397(4) . ?
C9 C14 1.405(4) . ?
C10 C11 1.395(4) . ?
C10 C16 1.499(4) . ?
C11 C12 1.382(4) . ?
C12 C13 1.391(4) . ?
C13 C14 1.381(4) . ?
C14 C15 1.504(4) . ?
C18 C23 1.390(3) . ?
C18 C19 1.412(4) . ?
C19 C20 1.379(4) . ?
C19 C25 1.509(4) . ?
C20 C21 1.389(4) . ?
C21 C22 1.380(4) . ?
C22 C23 1.404(4) . ?
C23 C24 1.514(3) . ?
O3 C38 1.374(3) . ?
O3 C43 1.403(3) . ?
O4 C47 1.381(4) . ?
O4 C52 1.411(5) . ?
C27 C28 1.3674 . ?
C27 C32 1.427(3) . ?
C27 C35 1.486(3) . ?
C28 C29 1.388(4) . ?
C29 C30 1.406(6) . ?
C29 C44 1.490(6) . ?
C30 C34 1.440(6) . ?
C30 C31 1.442(5) . ?
C31 C31 1.420(5) 3_666 ?
C31 C32 1.422(4) . ?
C32 C33 1.433(10) . ?
C33 C34 1.345(11) 3_666 ?
C34 C33 1.345(11) 3_666 ?
C35 C36 1.391(4) . ?
C35 C40 1.412(4) . ?
C36 C37 1.397(4) . ?
C36 C42 1.510(4) . ?
C37 C38 1.383(4) . ?
C38 C39 1.382(4) . ?
C39 C40 1.378(4) . ?
C40 C41 1.512(4) . ?
C44 C45 1.369(14) . ?
C44 C49 1.395(7) . ?
C45 C46 1.394(13) . ?
C45 C51 1.528(10) . ?
C46 C47 1.364(7) . ?
C47 C48 1.375(6) . ?
C48 C49 1.394(6) . ?
C49 C50 1.510(6) . ?
O4A C52A 1.348(6) . ?
O4A C47A 1.522(13) . ?
O4A C50A 1.886(16) 4_575 ?
C27A C28A 1.463(16) . ?
C28A C29A 1.403(11) . ?
C29A C30A 1.403(11) . ?
C29A C44A 1.493(13) . ?
C30A C34A 1.450(12) . ?
C33A C34A 1.34(2) . ?
C44A C45A 1.388(7) . ?
C44A C49A 1.392(7) . ?
C45A C46A 1.404(6) . ?
C45A C50A 1.520(7) . ?
C46A C47A 1.381(7) . ?
C47A C48A 1.306(18) . ?
C48A C49A 1.33(3) . ?
C49A C51A 1.56(3) . ?
C50A O4A 1.886(16) 4_576 ?
C50A C52A 1.972(16) 4_576 ?
C52A C50A 1.972(16) 4_575 ?

loop_
_geom_torsion_atom_site_label_1
_geom_torsion_atom_site_label_2
_geom_torsion_atom_site_label_3
_geom_torsion_atom_site_label_4
_geom_torsion
_geom_torsion_site_symmetry_1
_geom_torsion_site_symmetry_2
_geom_torsion_site_symmetry_3
_geom_torsion_site_symmetry_4
_geom_torsion_publ_flag
C6 C1 C2 C3 -0.5(4) 3_556 . . . ?
C9 C1 C2 C3 -178.0(2) . . . . ?
C1 C2 C3 C4 1.1(4) . . . . ?
C1 C2 C3 C18 179.9(2) . . . . ?
C2 C3 C4 C5 -0.4(3) . . . 3_556 ?
C18 C3 C4 C5 -179.1(2) . . . 3_556 ?
C2 C3 C4 C8 179.0(2) . . . . ?
C18 C3 C4 C8 0.2(4) . . . . ?
C4 C5 C6 C1 -1.5(4) 3_556 . . 3_556 ?
C5 C5 C6 C1 179.1(3) 3_556 . . 3_556 ?
C4 C5 C6 C7 179.7(2) 3_556 . . . ?
C5 C5 C6 C7 0.3(4) 3_556 . . . ?
C1 C6 C7 C8 -178.5(2) 3_556 . . . ?
C5 C6 C7 C8 0.3(4) . . . . ?
C6 C7 C8 C4 -0.6(4) . . . . ?
C3 C4 C8 C7 -179.1(2) . . . . ?
C5 C4 C8 C7 0.2(4) 3_556 . . . ?
C2 C1 C9 C10 -92.4(3) . . . . ?
C6 C1 C9 C10 90.1(3) 3_556 . . . ?
C2 C1 C9 C14 90.8(3) . . . . ?
C6 C1 C9 C14 -86.7(3) 3_556 . . . ?
C14 C9 C10 C11 1.0(4) . . . . ?
C1 C9 C10 C11 -175.8(2) . . . . ?
C14 C9 C10 C16 179.6(2) . . . . ?
C1 C9 C10 C16 2.8(4) . . . . ?
C9 C10 C11 C12 0.9(4) . . . . ?
C16 C10 C11 C12 -177.8(3) . . . . ?
C17 O1 C12 C11 -7.1(4) . . . . ?
C17 O1 C12 C13 173.0(3) . . . . ?
C10 C11 C12 O1 178.4(2) . . . . ?
C10 C11 C12 C13 -1.7(4) . . . . ?
O1 C12 C13 C14 -179.3(2) . . . . ?
C11 C12 C13 C14 0.8(4) . . . . ?
C12 C13 C14 C9 1.0(4) . . . . ?
C12 C13 C14 C15 -179.1(2) . . . . ?
C10 C9 C14 C13 -1.9(4) . . . . ?
C1 C9 C14 C13 174.9(2) . . . . ?
C10 C9 C14 C15 178.3(2) . . . . ?
C1 C9 C14 C15 -4.9(3) . . . . ?
C2 C3 C18 C23 -95.4(3) . . . . ?
C4 C3 C18 C23 83.4(3) . . . . ?
C2 C3 C18 C19 86.6(3) . . . . ?
C4 C3 C18 C19 -94.6(3) . . . . ?
C23 C18 C19 C20 -1.3(4) . . . . ?
C3 C18 C19 C20 176.7(2) . . . . ?
C23 C18 C19 C25 178.7(2) . . . . ?
C3 C18 C19 C25 -3.2(4) . . . . ?
C18 C19 C20 C21 0.1(4) . . . . ?
C25 C19 C20 C21 -179.9(2) . . . . ?
C26 O2 C21 C22 -6.7(3) . . . . ?
C26 O2 C21 C20 173.77(19) . . . . ?
C19 C20 C21 O2 -178.7(2) . . . . ?
C19 C20 C21 C22 1.7(4) . . . . ?
O2 C21 C22 C23 178.1(2) . . . . ?
C20 C21 C22 C23 -2.4(4) . . . . ?
C19 C18 C23 C22 0.6(4) . . . . ?
C3 C18 C23 C22 -177.4(2) . . . . ?
C19 C18 C23 C24 -179.3(2) . . . . ?
C3 C18 C23 C24 2.7(3) . . . . ?
C21 C22 C23 C18 1.2(4) . . . . ?
C21 C22 C23 C24 -178.9(2) . . . . ?
C32 C27 C28 C29 -7.3(2) . . . . ?
C35 C27 C28 C29 -178.6(3) . . . . ?
C27 C28 C29 C30 2.2(5) . . . . ?
C27 C28 C29 C44 -179.4(3) . . . . ?
C28 C29 C30 C34 -178.5(4) . . . . ?
C44 C29 C30 C34 3.2(8) . . . . ?
C28 C29 C30 C31 -1.3(7) . . . . ?
C44 C29 C30 C31 -179.7(4) . . . . ?
C29 C30 C31 C31 172.4(4) . . . 3_666 ?
C34 C30 C31 C31 -10.3(7) . . . 3_666 ?
C29 C30 C31 C32 5.6(6) . . . . ?
C34 C30 C31 C32 -177.1(4) . . . . ?
C31 C31 C32 C27 -177.4(3) 3_666 . . . ?
C30 C31 C32 C27 -10.8(4) . . . . ?
C31 C31 C32 C33 9.3(6) 3_666 . . . ?
C30 C31 C32 C33 175.8(4) . . . . ?
C28 C27 C32 C31 11.6(3) . . . . ?
C35 C27 C32 C31 -177.0(2) . . . . ?
C28 C27 C32 C33 -175.5(3) . . . . ?
C35 C27 C32 C33 -4.1(4) . . . . ?
C31 C32 C33 C34 -2.1(7) . . . 3_666 ?
C27 C32 C33 C34 -175.2(5) . . . 3_666 ?
C29 C30 C34 C33 -179.5(5) . . . 3_666 ?
C31 C30 C34 C33 3.3(8) . . . 3_666 ?
C28 C27 C35 C36 -112.0(2) . . . . ?
C32 C27 C35 C36 76.9(3) . . . . ?
C28 C27 C35 C40 69.6(2) . . . . ?
C32 C27 C35 C40 -101.5(3) . . . . ?
C40 C35 C36 C37 0.8(4) . . . . ?
C27 C35 C36 C37 -177.5(2) . . . . ?
C40 C35 C36 C42 -179.1(2) . . . . ?
C27 C35 C36 C42 2.5(4) . . . . ?
C35 C36 C37 C38 -1.0(4) . . . . ?
C42 C36 C37 C38 179.0(2) . . . . ?
C43 O3 C38 C39 169.4(2) . . . . ?
C43 O3 C38 C37 -10.5(3) . . . . ?
C36 C37 C38 O3 179.7(2) . . . . ?
C36 C37 C38 C39 -0.2(4) . . . . ?
O3 C38 C39 C40 -178.4(2) . . . . ?
C37 C38 C39 C40 1.5(4) . . . . ?
C38 C39 C40 C35 -1.6(4) . . . . ?
C38 C39 C40 C41 178.9(3) . . . . ?
C36 C35 C40 C39 0.4(4) . . . . ?
C27 C35 C40 C39 178.9(2) . . . . ?
C36 C35 C40 C41 179.9(3) . . . . ?
C27 C35 C40 C41 -1.7(4) . . . . ?
C28 C29 C44 C45 99.7(11) . . . . ?
C30 C29 C44 C45 -82.0(11) . . . . ?
C28 C29 C44 C49 -77.5(5) . . . . ?
C30 C29 C44 C49 100.8(5) . . . . ?
C49 C44 C45 C46 1(2) . . . . ?
C29 C44 C45 C46 -176.6(10) . . . . ?
C49 C44 C45 C51 -179.0(10) . . . . ?
C29 C44 C45 C51 4(2) . . . . ?
C44 C45 C46 C47 1(2) . . . . ?
C51 C45 C46 C47 -179.4(9) . . . . ?
C45 C46 C47 C48 -1.6(11) . . . . ?
C45 C46 C47 O4 178.4(10) . . . . ?
C52 O4 C47 C46 -167.6(4) . . . . ?
C52 O4 C47 C48 12.4(5) . . . . ?
C46 C47 C48 C49 0.7(6) . . . . ?
O4 C47 C48 C49 -179.3(3) . . . . ?
C47 C48 C49 C44 0.9(6) . . . . ?
C47 C48 C49 C50 -179.1(4) . . . . ?
C45 C44 C49 C48 -1.5(11) . . . . ?
C29 C44 C49 C48 175.8(4) . . . . ?
C45 C44 C49 C50 178.5(10) . . . . ?
C29 C44 C49 C50 -4.2(6) . . . . ?
C27A C28A C29A C30A -4.2(16) . . . . ?
C27A C28A C29A C44A 175.7(13) . . . . ?
C28A C29A C30A C34A 178.1(10) . . . . ?
C44A C29A C30A C34A -1.8(15) . . . . ?
C29A C30A C34A C33A -176.6(12) . . . . ?
C30A C29A C44A C45A -79.8(12) . . . . ?
C28A C29A C44A C45A 100.2(11) . . . . ?
C30A C29A C44A C49A 94(2) . . . . ?
C28A C29A C44A C49A -86(2) . . . . ?
C49A C44A C45A C46A 1(2) . . . . ?
C29A C44A C45A C46A 175.5(8) . . . . ?
C49A C44A C45A C50A -179(2) . . . . ?
C29A C44A C45A C50A -4.4(14) . . . . ?
C44A C45A C46A C47A -2.4(13) . . . . ?
C50A C45A C46A C47A 177.5(9) . . . . ?
C45A C46A C47A C48A 2.9(15) . . . . ?
C45A C46A C47A O4A -179.8(8) . . . . ?
C52A O4A C47A C48A -173.6(11) . . . . ?
C50A O4A C47A C48A 78(5) 4_575 . . . ?
C52A O4A C47A C46A 8.7(13) . . . . ?
C50A O4A C47A C46A -99(5) 4_575 . . . ?
C46A C47A C48A C49A -2(3) . . . . ?
O4A C47A C48A C49A -179(2) . . . . ?
C47A C48A C49A C44A 1(5) . . . . ?
C47A C48A C49A C51A 178(2) . . . . ?
C45A C44A C49A C48A 0(5) . . . . ?
C29A C44A C49A C48A -174(3) . . . . ?
C45A C44A C49A C51A -178(2) . . . . ?
C29A C44A C49A C51A 8(4) . . . . ?
C44A C45A C50A O4A 10(4) . . . 4_576 ?
C46A C45A C50A O4A -170(3) . . . 4_576 ?
C44A C45A C50A C52A 25.3(15) . . . 4_576 ?
C46A C45A C50A C52A -154.6(9) . . . 4_576 ?
C47A O4A C52A C50A -170.3(9) . . . 4_575 ?
